data_4032910
loop_
_publ_author_name
'Jiang, Shan'
'Guo, Hong-Mei'
'Yao, Sheng'
'Shi, De-Qing'
'Xiao, Wen-Jing'

_publ_section_title
;
 Synthesis of Spiro[pyrazolin-3,3'-oxindoles] and 3-Arylcarbonylmethyl
 Substituted Ylideneoxindoles by 1,3-Dipolar Cycloadditions of
 3-Ylideneoxindoles and In-Situ-Generated \a-Diazoketones.
;
_journal_issue 19
_journal_name_full 'The Journal of organic chemistry'
_journal_page_first 10433
_journal_page_last 10443
_journal_paper_doi 10.1021/acs.joc.7b01907
_journal_volume 82
_journal_year 2017
_chemical_formula_sum 'C21 H19 N O4'
_chemical_formula_weight 349.37
_chemical_name_systematic
; 
 ? 
;
_space_group_IT_number 2
_symmetry_cell_setting triclinic
_symmetry_space_group_name_Hall '-P 1'
_symmetry_space_group_name_H-M 'P -1'
_atom_sites_solution_hydrogens geom
_atom_sites_solution_primary direct
_atom_sites_solution_secondary difmap
_audit_creation_method SHELXL-97
_cell_angle_alpha 102.268(3)
_cell_angle_beta 99.165(4)
_cell_angle_gamma 107.023(4)
_cell_formula_units_Z 2
_cell_length_a 8.481(2)
_cell_length_b 8.527(2)
_cell_length_c 13.607(3)
_cell_measurement_reflns_used 2247
_cell_measurement_temperature 324(2)
_cell_measurement_theta_max 25.30
_cell_measurement_theta_min 2.59
_cell_volume 893.2(4)
_computing_structure_refinement 'SHELXL-97 (Sheldrick, 2008)'
_computing_structure_solution 'SHELXS-97 (Sheldrick, 2008)'
_diffrn_ambient_temperature 324(2)
_diffrn_measured_fraction_theta_full 0.966
_diffrn_measured_fraction_theta_max 0.966
_diffrn_measurement_device_type CCD
_diffrn_radiation_monochromator graphite
_diffrn_radiation_source 'fine-focus sealed tube'
_diffrn_radiation_type MoK\a
_diffrn_radiation_wavelength 0.71073
_diffrn_reflns_av_R_equivalents 0.0245
_diffrn_reflns_av_sigmaI/netI 0.0481
_diffrn_reflns_limit_h_max 12
_diffrn_reflns_limit_h_min -12
_diffrn_reflns_limit_k_max 12
_diffrn_reflns_limit_k_min -12
_diffrn_reflns_limit_l_max 19
_diffrn_reflns_limit_l_min -14
_diffrn_reflns_number 9424
_diffrn_reflns_theta_full 30.60
_diffrn_reflns_theta_max 30.60
_diffrn_reflns_theta_min 1.58
_exptl_absorpt_coefficient_mu 0.090
_exptl_absorpt_correction_T_max 0.9839
_exptl_absorpt_correction_T_min 0.9804
_exptl_absorpt_correction_type multi-scan
_exptl_absorpt_process_details sadabs
_exptl_crystal_colour colorless
_exptl_crystal_density_diffrn 1.299
_exptl_crystal_density_method 'not measured'
_exptl_crystal_description Block
_exptl_crystal_F_000 368
_exptl_crystal_size_max 0.22
_exptl_crystal_size_mid 0.20
_exptl_crystal_size_min 0.18
_refine_diff_density_max 0.219
_refine_diff_density_min -0.187
_refine_diff_density_rms 0.037
_refine_ls_extinction_method none
_refine_ls_goodness_of_fit_ref 0.920
_refine_ls_hydrogen_treatment mixed
_refine_ls_matrix_type full
_refine_ls_number_parameters 238
_refine_ls_number_reflns 5330
_refine_ls_number_restraints 0
_refine_ls_restrained_S_all 0.920
_refine_ls_R_factor_all 0.1013
_refine_ls_R_factor_gt 0.0557
_refine_ls_shift/su_max 0.000
_refine_ls_shift/su_mean 0.000
_refine_ls_structure_factor_coef Fsqd
_refine_ls_weighting_details 'calc w=1/[\s^2^(Fo^2^)+(0.1263P)^2^+0.0000P] where P=(Fo^2^+2Fc^2^)/3'
_refine_ls_weighting_scheme calc
_refine_ls_wR_factor_gt 0.1651
_refine_ls_wR_factor_ref 0.2035
_reflns_number_gt 3019
_reflns_number_total 5330
_reflns_threshold_expression >2sigma(I)
_cod_data_source_file jo7b01907_si_003.cif
_cod_data_source_block 1
_cod_depositor_comments
;
The following automatic conversions were performed:

'_symmetry_cell_setting' value 'Triclinic' changed to 'triclinic'
according to
/home/data/users/saulius/crontab/automatic-downloads/rss-feeds/ACS/lib/dictionaries/cif_core.dic
dictionary named 'cif_core.dic' version 2.4.2 from 2011-04-26.

Automatic conversion script
Id: cif_fix_values 4973 2017-02-22 13:04:09Z antanas 

 Adding full bibliography for 4032909--4032910.cif.
;
_cod_original_sg_symbol_H-M P-1
_cod_database_code 4032910

loop_
_symmetry_equiv_pos_as_xyz
'x, y, z'
'-x, -y, -z'

loop_
_atom_site_label
_atom_site_type_symbol
_atom_site_fract_x
_atom_site_fract_y
_atom_site_fract_z
_atom_site_U_iso_or_equiv
_atom_site_adp_type
_atom_site_occupancy
_atom_site_symmetry_multiplicity
_atom_site_calc_flag
_atom_site_refinement_flags
C1 C 0.6497(4) 0.8952(3) 1.0321(2) 0.1130(11) Uani 1 1 d .
H1A H 0.6305 0.9449 1.0974 0.169 Uiso 1 1 calc R
H1B H 0.6654 0.9767 0.9923 0.169 Uiso 1 1 calc R
H1C H 0.7493 0.8635 1.0438 0.169 Uiso 1 1 calc R
C2 C 0.4987(3) 0.7391(3) 0.97372(18) 0.0761(6) Uani 1 1 d .
C3 C 0.4853(3) 0.6585(3) 0.87229(18) 0.0756(6) Uani 1 1 d .
H3 H 0.5680 0.7036 0.8389 0.091 Uiso 1 1 calc R
C4 C 0.3512(2) 0.5119(2) 0.81937(15) 0.0639(5) Uani 1 1 d .
H4 H 0.3466 0.4583 0.7514 0.077 Uiso 1 1 calc R
C5 C 0.2228(2) 0.4425(2) 0.86552(13) 0.0518(4) Uani 1 1 d .
C6 C 0.2348(3) 0.5273(3) 0.96691(15) 0.0746(6) Uani 1 1 d .
H6 H 0.1503 0.4855 1.0000 0.090 Uiso 1 1 calc R
C7 C 0.3705(4) 0.6726(3) 1.01908(17) 0.0881(7) Uani 1 1 d .
H7 H 0.3755 0.7273 1.0870 0.106 Uiso 1 1 calc R
C8 C 0.0774(2) 0.2854(2) 0.81047(13) 0.0529(4) Uani 1 1 d .
C9 C 0.0950(2) 0.1743(2) 0.71390(13) 0.0537(4) Uani 1 1 d .
H9A H 0.1329 0.2449 0.6692 0.064 Uiso 1 1 calc R
H9B H 0.1822 0.1264 0.7329 0.064 Uiso 1 1 calc R
C10 C -0.0647(2) 0.03129(19) 0.65413(13) 0.0484(4) Uani 1 1 d .
C11 C -0.1158(2) -0.1161(2) 0.69912(13) 0.0520(4) Uani 1 1 d .
C12 C -0.0149(3) -0.2796(4) 0.7965(3) 0.1064(10) Uani 1 1 d .
H12A H -0.0824 -0.2604 0.8451 0.160 Uiso 1 1 calc R
H12B H 0.0904 -0.2837 0.8321 0.160 Uiso 1 1 calc R
H12C H -0.0753 -0.3858 0.7447 0.160 Uiso 1 1 calc R
C13 C -0.1607(2) 0.03482(18) 0.56624(12) 0.0466(4) Uani 1 1 d .
C14 C -0.1323(2) 0.1966(2) 0.53157(16) 0.0583(4) Uani 1 1 d .
C15 C -0.3641(2) -0.0102(2) 0.41835(12) 0.0476(4) Uani 1 1 d .
C16 C -0.30769(19) -0.09227(18) 0.48861(12) 0.0447(3) Uani 1 1 d .
C17 C -0.3901(2) -0.2661(2) 0.46921(13) 0.0532(4) Uani 1 1 d .
H17 H -0.3528 -0.3258 0.5123 0.064 Uiso 1 1 calc R
C18 C -0.5275(2) -0.3502(2) 0.38594(14) 0.0607(5) Uani 1 1 d .
H18 H -0.5824 -0.4667 0.3733 0.073 Uiso 1 1 calc R
C19 C -0.5848(2) -0.2640(2) 0.32107(14) 0.0622(5) Uani 1 1 d .
H19 H -0.6801 -0.3225 0.2668 0.075 Uiso 1 1 calc R
C20 C -0.5026(2) -0.0921(2) 0.33557(13) 0.0565(4) Uani 1 1 d .
H20 H -0.5393 -0.0339 0.2912 0.068 Uiso 1 1 calc R
C21 C -0.2794(3) 0.2837(3) 0.39038(18) 0.0747(6) Uani 1 1 d .
H21A H -0.1908 0.3913 0.4231 0.112 Uiso 1 1 calc R
H21B H -0.3877 0.2970 0.3915 0.112 Uiso 1 1 calc R
H21C H -0.2734 0.2443 0.3200 0.112 Uiso 1 1 calc R
N1 N -0.25862(19) 0.16017(17) 0.44555(12) 0.0552(4) Uani 1 1 d .
O1 O -0.04946(19) 0.2439(2) 0.84247(12) 0.0909(5) Uani 1 1 d .
O2 O -0.25897(17) -0.19859(18) 0.69548(11) 0.0719(4) Uani 1 1 d .
O3 O 0.01898(17) -0.14210(18) 0.74764(12) 0.0731(4) Uani 1 1 d .
O4 O -0.0257(2) 0.33612(17) 0.57231(14) 0.0889(5) Uani 1 1 d .

loop_
_atom_site_aniso_label
_atom_site_aniso_U_11
_atom_site_aniso_U_22
_atom_site_aniso_U_33
_atom_site_aniso_U_23
_atom_site_aniso_U_13
_atom_site_aniso_U_12
C1 0.115(2) 0.0632(13) 0.115(2) 0.0067(14) -0.0448(17) 0.0150(13)
C2 0.0858(15) 0.0534(10) 0.0739(14) 0.0144(10) -0.0193(11) 0.0237(10)
C3 0.0609(12) 0.0638(12) 0.0869(15) 0.0119(11) 0.0054(11) 0.0116(9)
C4 0.0581(11) 0.0629(11) 0.0614(11) 0.0071(9) 0.0116(9) 0.0153(8)
C5 0.0577(10) 0.0521(8) 0.0485(9) 0.0149(7) 0.0070(7) 0.0252(8)
C6 0.1046(17) 0.0683(12) 0.0493(10) 0.0169(9) 0.0180(11) 0.0266(12)
C7 0.133(2) 0.0664(13) 0.0466(11) 0.0048(10) -0.0048(12) 0.0288(14)
C8 0.0541(10) 0.0588(9) 0.0494(9) 0.0174(7) 0.0137(8) 0.0216(8)
C9 0.0490(9) 0.0535(9) 0.0553(10) 0.0129(8) 0.0138(8) 0.0132(7)
C10 0.0470(9) 0.0457(8) 0.0535(9) 0.0140(7) 0.0155(7) 0.0152(7)
C11 0.0515(9) 0.0525(9) 0.0503(9) 0.0178(7) 0.0083(7) 0.0148(7)
C12 0.0904(18) 0.1060(19) 0.140(2) 0.0815(19) 0.0054(16) 0.0361(15)
C13 0.0506(9) 0.0408(7) 0.0509(9) 0.0164(6) 0.0165(7) 0.0142(6)
C14 0.0598(10) 0.0468(9) 0.0728(12) 0.0262(8) 0.0194(9) 0.0156(8)
C15 0.0535(9) 0.0488(8) 0.0498(9) 0.0188(7) 0.0208(7) 0.0224(7)
C16 0.0501(8) 0.0427(7) 0.0459(8) 0.0158(6) 0.0170(7) 0.0171(6)
C17 0.0628(10) 0.0449(8) 0.0516(9) 0.0166(7) 0.0155(8) 0.0141(7)
C18 0.0669(11) 0.0488(9) 0.0570(10) 0.0106(8) 0.0151(9) 0.0083(8)
C19 0.0576(10) 0.0696(11) 0.0501(10) 0.0092(8) 0.0076(8) 0.0160(9)
C20 0.0627(11) 0.0678(11) 0.0485(9) 0.0213(8) 0.0161(8) 0.0309(9)
C21 0.0840(14) 0.0711(12) 0.0948(15) 0.0541(12) 0.0308(12) 0.0365(11)
N1 0.0634(9) 0.0479(7) 0.0626(9) 0.0272(7) 0.0193(7) 0.0202(6)
O1 0.0690(9) 0.1086(12) 0.0779(10) 0.0038(9) 0.0370(8) 0.0100(8)
O2 0.0565(8) 0.0815(9) 0.0799(9) 0.0478(8) 0.0110(7) 0.0112(6)
O3 0.0590(8) 0.0733(8) 0.0934(10) 0.0418(8) 0.0061(7) 0.0245(6)
O4 0.0811(10) 0.0486(7) 0.1168(13) 0.0326(8) 0.0012(9) -0.0029(7)

loop_
_atom_type_symbol
_atom_type_description
_atom_type_scat_dispersion_real
_atom_type_scat_dispersion_imag
_atom_type_scat_source
C C 0.0033 0.0016 'International Tables Vol C Tables 4.2.6.8 and 6.1.1.4'
H H 0.0000 0.0000 'International Tables Vol C Tables 4.2.6.8 and 6.1.1.4'
N N 0.0061 0.0033 'International Tables Vol C Tables 4.2.6.8 and 6.1.1.4'
O O 0.0106 0.0060 'International Tables Vol C Tables 4.2.6.8 and 6.1.1.4'

loop_
_geom_angle_atom_site_label_1
_geom_angle_atom_site_label_2
_geom_angle_atom_site_label_3
_geom_angle
C7 C2 C3 117.8(2)
C7 C2 C1 121.7(2)
C3 C2 C1 120.5(3)
C4 C3 C2 121.1(2)
C3 C4 C5 121.34(19)
C4 C5 C6 117.22(18)
C4 C5 C8 122.45(15)
C6 C5 C8 120.33(17)
C7 C6 C5 120.7(2)
C2 C7 C6 121.8(2)
O1 C8 C5 122.01(16)
O1 C8 C9 120.64(16)
C5 C8 C9 117.32(14)
C10 C9 C8 114.41(14)
C13 C10 C11 121.08(15)
C13 C10 C9 122.78(15)
C11 C10 C9 116.11(15)
O2 C11 O3 123.38(16)
O2 C11 C10 125.35(16)
O3 C11 C10 111.23(15)
C10 C13 C16 133.37(14)
C10 C13 C14 121.74(15)
C16 C13 C14 104.83(14)
O4 C14 N1 124.40(17)
O4 C14 C13 128.75(19)
N1 C14 C13 106.75(15)
C20 C15 N1 127.29(15)
C20 C15 C16 123.05(15)
N1 C15 C16 109.65(15)
C17 C16 C15 117.67(15)
C17 C16 C13 134.73(15)
C15 C16 C13 107.51(13)
C18 C17 C16 119.84(17)
C17 C18 C19 121.01(17)
C20 C19 C18 120.95(17)
C15 C20 C19 117.37(17)
C14 N1 C15 111.19(14)
C14 N1 C21 123.93(15)
C15 N1 C21 124.88(16)
C11 O3 C12 116.20(16)

loop_
_geom_bond_atom_site_label_1
_geom_bond_atom_site_label_2
_geom_bond_distance
C1 C2 1.507(3)
C2 C7 1.373(4)
C2 C3 1.375(3)
C3 C4 1.378(3)
C4 C5 1.389(3)
C5 C6 1.387(3)
C5 C8 1.479(3)
C6 C7 1.376(3)
C8 O1 1.210(2)
C8 C9 1.504(2)
C9 C10 1.498(2)
C10 C13 1.347(2)
C10 C11 1.495(2)
C11 O2 1.199(2)
C11 O3 1.328(2)
C12 O3 1.447(3)
C13 C16 1.465(2)
C13 C14 1.517(2)
C14 O4 1.213(2)
C14 N1 1.366(3)
C15 C20 1.378(2)
C15 N1 1.397(2)
C15 C16 1.403(2)
C16 C17 1.387(2)
C17 C18 1.379(3)
C18 C19 1.379(3)
C19 C20 1.382(3)
C21 N1 1.451(2)

loop_
_geom_torsion_atom_site_label_1
_geom_torsion_atom_site_label_2
_geom_torsion_atom_site_label_3
_geom_torsion_atom_site_label_4
_geom_torsion
C7 C2 C3 C4 -2.6(3)
C1 C2 C3 C4 177.4(2)
C2 C3 C4 C5 1.6(3)
C3 C4 C5 C6 0.3(3)
C3 C4 C5 C8 179.95(18)
C4 C5 C6 C7 -1.0(3)
C8 C5 C6 C7 179.34(18)
C3 C2 C7 C6 1.9(3)
C1 C2 C7 C6 -178.1(2)
C5 C6 C7 C2 -0.1(4)
C4 C5 C8 O1 -165.13(18)
C6 C5 C8 O1 14.6(3)
C4 C5 C8 C9 16.8(3)
C6 C5 C8 C9 -163.49(17)
O1 C8 C9 C10 10.1(3)
C5 C8 C9 C10 -171.78(14)
C8 C9 C10 C13 103.69(19)
C8 C9 C10 C11 -74.7(2)
C13 C10 C11 O2 -33.9(3)
C9 C10 C11 O2 144.48(18)
C13 C10 C11 O3 148.19(15)
C9 C10 C11 O3 -33.4(2)
C11 C10 C13 C16 -9.8(3)
C9 C10 C13 C16 171.87(15)
C11 C10 C13 C14 166.88(15)
C9 C10 C13 C14 -11.4(2)
C10 C13 C14 O4 1.7(3)
C16 C13 C14 O4 179.2(2)
C10 C13 C14 N1 -174.95(14)
C16 C13 C14 N1 2.58(18)
C20 C15 C16 C17 4.0(2)
N1 C15 C16 C17 -175.35(13)
C20 C15 C16 C13 -179.10(14)
N1 C15 C16 C13 1.55(17)
C10 C13 C16 C17 -9.2(3)
C14 C13 C16 C17 173.65(18)
C10 C13 C16 C15 174.63(16)
C14 C13 C16 C15 -2.48(16)
C15 C16 C17 C18 -3.0(2)
C13 C16 C17 C18 -178.87(17)
C16 C17 C18 C19 0.1(3)
C17 C18 C19 C20 2.2(3)
N1 C15 C20 C19 177.41(16)
C16 C15 C20 C19 -1.8(2)
C18 C19 C20 C15 -1.3(3)
O4 C14 N1 C15 -178.57(18)
C13 C14 N1 C15 -1.75(19)
O4 C14 N1 C21 1.3(3)
C13 C14 N1 C21 178.13(15)
C20 C15 N1 C14 -179.15(16)
C16 C15 N1 C14 0.17(19)
C20 C15 N1 C21 1.0(3)
C16 C15 N1 C21 -179.70(15)
O2 C11 O3 C12 0.7(3)
C10 C11 O3 C12 178.6(2)
